data_4061594
loop_
_publ_author_name
'Ana I. F. Ven\^ancioa'
'M. F\'atima C. Guedes da Silva'
'Lu\'isa M. D. R. S. Martinsa'
'Jo\~ao J. R. Fra\'usto da Silvaa'
'Armando J. L. Pombeiroa'

_publ_section_title
;
Allenylidene Iron(II) Complexes and Their Deprotonation,
Nucleophilic Addition Reactions and Cathodic Protonation
toward Alkynyl Derivatives, a Chemical and Electrochemistry Study
;
_journal_name_full Organometallics
_journal_paper_doi 10.1021/om050408a
_journal_year 2005
_chemical_formula_sum 'C36 H58 Br Fe N P4'
_chemical_formula_weight 764.47
_space_group_IT_number 14
_symmetry_cell_setting monoclinic
_symmetry_space_group_name_Hall '-P 2ybc'
_symmetry_space_group_name_H-M 'P 1 21/c 1'
_cell_angle_alpha 90.000(10)
_cell_angle_beta 108.974(9)
_cell_angle_gamma 90.000(11)
_cell_formula_units_Z 4
_cell_length_a 16.552(2)
_cell_length_b 13.2079(17)
_cell_length_c 18.9008(18)
_cell_measurement_temperature 293(2)
_cell_volume 3907.4(8)
_diffrn_ambient_temperature 293(2)
_exptl_crystal_density_diffrn 1.300
_cod_depositor_comments
;
The following automatic conversions were performed:
'_symmetry_cell_setting' value 'Monoclinic' changed to 'monoclinic'
according to '/home/saulius/struct/CIF-dictionaries/cif_core.dic'
dictionary named 'cif_core.dic' version 2.4.1 from 2010-06-29.

Automatic conversion script
Id: cif_fix_enum 1527 2010-12-29 10:47:43Z saulius 
;
_cod_original_sg_symbol_H-M 'P 21/c'
_cod_database_code 4061594

loop_
_symmetry_equiv_pos_as_xyz
'x, y, z'
'-x, y+1/2, -z+1/2'
'-x, -y, -z'
'x, -y-1/2, z-1/2'

loop_
_atom_site_label
_atom_site_type_symbol
_atom_site_fract_x
_atom_site_fract_y
_atom_site_fract_z
_atom_site_U_iso_or_equiv
_atom_site_adp_type
_atom_site_occupancy
_atom_site_symmetry_multiplicity
_atom_site_calc_flag
_atom_site_refinement_flags
_atom_site_disorder_assembly
_atom_site_disorder_group
C1 C 0.2690(7) 0.1197(8) 0.3447(6) 0.040(3) Uani 1 1 d . . .
C2 C 0.3168(7) 0.1883(10) 0.3689(7) 0.053(4) Uani 1 1 d . . .
C3 C 0.3807(8) 0.2770(9) 0.3878(9) 0.059(4) Uani 1 1 d . . .
C4 C 0.4465(10) 0.2515(10) 0.3529(10) 0.077(5) Uani 1 1 d . . .
C11 C 0.2560(10) -0.2105(11) 0.4135(10) 0.096(5) Uani 1 1 d . . .
H11A H 0.2019 -0.2348 0.3796 0.115 Uiso 1 1 calc R . .
H11B H 0.2992 -0.2272 0.3908 0.115 Uiso 1 1 calc R . .
C12 C 0.3594(9) -0.0417(12) 0.4744(10) 0.110(7) Uani 1 1 d . . .
H12A H 0.3969 -0.0909 0.4631 0.132 Uiso 1 1 calc R . .
H12B H 0.3734 0.0237 0.4581 0.132 Uiso 1 1 calc R . .
C13 C 0.1851(11) -0.0542(13) 0.4750(9) 0.107(6) Uani 1 1 d . . .
H13A H 0.1377 -0.1014 0.4612 0.128 Uiso 1 1 calc R . .
H13B H 0.2194 -0.0677 0.5265 0.128 Uiso 1 1 calc R . .
C14 C 0.3815(15) -0.0376(19) 0.5549(13) 0.222(14) Uani 1 1 d . . .
H14A H 0.4410 -0.0210 0.5766 0.333 Uiso 1 1 calc R . .
H14B H 0.3708 -0.1023 0.5732 0.333 Uiso 1 1 calc R . .
H14C H 0.3476 0.0131 0.5682 0.333 Uiso 1 1 calc R . .
C15 C 0.2752(12) -0.2713(13) 0.4831(10) 0.132(7) Uani 1 1 d . . .
H15A H 0.2766 -0.3419 0.4713 0.197 Uiso 1 1 calc R . .
H15B H 0.2318 -0.2599 0.5057 0.197 Uiso 1 1 calc R . .
H15C H 0.3297 -0.2515 0.5173 0.197 Uiso 1 1 calc R . .
C21 C 0.3894(9) -0.0319(12) 0.2937(10) 0.110(6) Uani 1 1 d . . .
H21A H 0.3986 0.0317 0.3209 0.132 Uiso 1 1 calc R . .
H21B H 0.4078 -0.0851 0.3308 0.132 Uiso 1 1 calc R . .
C23 C 0.4487(11) -0.0331(14) 0.2497(12) 0.154(9) Uani 1 1 d . . .
H23A H 0.5062 -0.0248 0.2826 0.231 Uiso 1 1 calc R . .
H23B H 0.4346 0.0213 0.2140 0.231 Uiso 1 1 calc R . .
H23C H 0.4436 -0.0965 0.2237 0.231 Uiso 1 1 calc R . .
C24 C 0.2568(13) 0.0242(16) 0.1634(10) 0.153(10) Uani 1 1 d . . .
H24A H 0.2925 0.0842 0.1728 0.183 Uiso 1 1 calc R . .
H24B H 0.2714 -0.0175 0.1271 0.183 Uiso 1 1 calc R . .
C26 C 0.2706(13) -0.1798(12) 0.2255(11) 0.134(8) Uani 1 1 d . . .
H26A H 0.3217 -0.2082 0.2612 0.161 Uiso 1 1 calc R . .
H26B H 0.2231 -0.2071 0.2390 0.161 Uiso 1 1 calc R . .
C28 C 0.265(2) -0.2202(16) 0.1674(14) 0.254(17) Uani 1 1 d . . .
H28A H 0.2677 -0.2923 0.1741 0.381 Uiso 1 1 calc R . .
H28B H 0.3120 -0.1987 0.1513 0.381 Uiso 1 1 calc R . .
H28C H 0.2123 -0.2020 0.1303 0.381 Uiso 1 1 calc R . .
C31 C 0.1513(10) 0.0537(11) 0.4684(8) 0.094(5) Uani 1 1 d . . .
H31A H 0.1970 0.0996 0.4944 0.113 Uiso 1 1 calc R . .
H31B H 0.1067 0.0585 0.4913 0.113 Uiso 1 1 calc R . .
C32 C -0.0065(9) 0.0568(14) 0.3423(10) 0.114(6) Uani 1 1 d . . .
H32A H -0.0341 0.0863 0.2933 0.137 Uiso 1 1 calc R . .
H32B H -0.0121 -0.0162 0.3367 0.137 Uiso 1 1 calc R . .
C33 C 0.1053(8) 0.2302(10) 0.3727(8) 0.070(4) Uani 1 1 d . . .
H33A H 0.1594 0.2544 0.3696 0.084 Uiso 1 1 calc R . .
H33B H 0.0616 0.2514 0.3271 0.084 Uiso 1 1 calc R . .
C34 C -0.0550(11) 0.0904(16) 0.3935(11) 0.153(8) Uani 1 1 d . . .
H34A H -0.1139 0.0713 0.3723 0.229 Uiso 1 1 calc R . .
H34B H -0.0509 0.1627 0.3994 0.229 Uiso 1 1 calc R . .
H34C H -0.0309 0.0587 0.4415 0.229 Uiso 1 1 calc R . .
C35 C 0.0897(14) 0.2845(14) 0.4346(10) 0.154(9) Uani 1 1 d . . .
H35A H 0.0900 0.3560 0.4259 0.232 Uiso 1 1 calc R . .
H35B H 0.1336 0.2679 0.4806 0.232 Uiso 1 1 calc R . .
H35C H 0.0351 0.2649 0.4378 0.232 Uiso 1 1 calc R . .
C41 C 0.1467(10) 0.2401(10) 0.2051(9) 0.098(6) Uani 1 1 d . . .
H41A H 0.1049 0.2725 0.2237 0.118 Uiso 1 1 calc R . .
H41B H 0.2020 0.2511 0.2426 0.118 Uiso 1 1 calc R . .
C42 C 0.1712(13) 0.0512(16) 0.1363(10) 0.136(8) Uani 1 1 d . . .
H42A H 0.1383 -0.0082 0.1138 0.163 Uiso 1 1 calc R . .
H42B H 0.1640 0.1007 0.0968 0.163 Uiso 1 1 calc R . .
C43 C 0.147(2) 0.2941(17) 0.1427(11) 0.258(18) Uani 1 1 d . . .
H43A H 0.1582 0.3641 0.1557 0.388 Uiso 1 1 calc R . .
H43B H 0.0924 0.2877 0.1045 0.388 Uiso 1 1 calc R . .
H43C H 0.1907 0.2679 0.1245 0.388 Uiso 1 1 calc R . .
C44 C 0.0054(9) 0.0951(11) 0.1589(9) 0.094(5) Uani 1 1 d . . .
H44A H -0.0123 0.0275 0.1675 0.113 Uiso 1 1 calc R . .
H44B H -0.0204 0.1420 0.1847 0.113 Uiso 1 1 calc R . .
C46 C -0.0303(11) 0.1162(16) 0.0778(9) 0.144(8) Uani 1 1 d . . .
H46A H -0.0915 0.1113 0.0622 0.216 Uiso 1 1 calc R . .
H46B H -0.0085 0.0678 0.0507 0.216 Uiso 1 1 calc R . .
H46C H -0.0143 0.1832 0.0679 0.216 Uiso 1 1 calc R . .
C301 C 0.3322(9) 0.3715(10) 0.3551(10) 0.064(5) Uani 1 1 d . . .
C302 C 0.2783(9) 0.4139(11) 0.3816(10) 0.087(6) Uani 1 1 d . . .
H302 H 0.2732 0.3845 0.4246 0.105 Uiso 1 1 calc R . .
C303 C 0.2278(12) 0.4960(16) 0.3553(12) 0.110(7) Uani 1 1 d . . .
H303 H 0.1896 0.5202 0.3781 0.132 Uiso 1 1 calc R . .
C304 C 0.2372(10) 0.5402(13) 0.2937(12) 0.091(6) Uani 1 1 d . . .
H304 H 0.2043 0.5967 0.2734 0.109 Uiso 1 1 calc R . .
C305 C 0.2939(11) 0.5036(13) 0.2604(10) 0.102(6) Uani 1 1 d . . .
H305 H 0.3009 0.5339 0.2184 0.122 Uiso 1 1 calc R . .
C306 C 0.3424(9) 0.4146(11) 0.2955(11) 0.089(6) Uani 1 1 d . . .
H306 H 0.3818 0.3871 0.2753 0.106 Uiso 1 1 calc R . .
C311 C 0.4235(8) 0.2929(10) 0.4706(9) 0.059(4) Uani 1 1 d . . .
C312 C 0.4949(9) 0.3561(10) 0.5000(11) 0.096(6) Uani 1 1 d . . .
H312 H 0.5148 0.3897 0.4657 0.115 Uiso 1 1 calc R . .
C313 C 0.5361(10) 0.3720(12) 0.5708(13) 0.100(7) Uani 1 1 d . . .
H313 H 0.5849 0.4123 0.5859 0.120 Uiso 1 1 calc R . .
C314 C 0.5052(15) 0.3275(16) 0.6221(13) 0.115(8) Uani 1 1 d . . .
H314 H 0.5302 0.3417 0.6728 0.138 Uiso 1 1 calc R . .
C315 C 0.4369(16) 0.2618(16) 0.5989(13) 0.126(7) Uani 1 1 d . . .
H315 H 0.4186 0.2285 0.6343 0.151 Uiso 1 1 calc R . .
C316 C 0.3962(11) 0.2449(12) 0.5251(12) 0.101(6) Uani 1 1 d . . .
H316 H 0.3497 0.2011 0.5105 0.121 Uiso 1 1 calc R . .
N1 N 0.4953(9) 0.2301(10) 0.3263(9) 0.103(5) Uani 1 1 d . . .
P1 P 0.2492(2) -0.0726(3) 0.4150(2) 0.0568(11) Uani 1 1 d . . .
P2 P 0.2736(3) -0.0461(3) 0.2498(2) 0.0689(12) Uani 1 1 d . . .
P3 P 0.1089(2) 0.0887(3) 0.3712(2) 0.0558(10) Uani 1 1 d . . .
P4 P 0.1258(2) 0.1032(3) 0.2042(2) 0.0583(10) Uani 1 1 d . . .
Fe1 Fe 0.18850(10) 0.01588(12) 0.30951(10) 0.0433(5) Uani 1 1 d . . .
Br1 Br 0.08186(14) -0.12581(16) 0.26265(13) 0.1321(9) Uani 1 1 d . . .

loop_
_atom_site_aniso_label
_atom_site_aniso_U_11
_atom_site_aniso_U_22
_atom_site_aniso_U_33
_atom_site_aniso_U_23
_atom_site_aniso_U_13
_atom_site_aniso_U_12
C1 0.045(7) 0.041(7) 0.034(8) -0.011(6) 0.010(6) -0.010(6)
C2 0.042(8) 0.061(9) 0.053(9) -0.004(7) 0.012(7) 0.014(7)
C3 0.057(9) 0.036(8) 0.089(12) -0.009(8) 0.032(9) -0.015(7)
C4 0.057(11) 0.043(9) 0.126(16) -0.008(9) 0.023(10) -0.022(8)
C11 0.088(12) 0.082(12) 0.123(16) 0.014(11) 0.041(11) -0.017(9)
C12 0.089(12) 0.078(12) 0.113(16) 0.032(11) -0.033(11) -0.017(9)
C13 0.146(15) 0.117(14) 0.064(12) 0.037(11) 0.043(11) 0.036(12)
C14 0.22(3) 0.21(3) 0.15(3) 0.05(2) -0.06(2) -0.07(2)
C15 0.182(19) 0.097(13) 0.105(16) 0.057(13) 0.033(14) -0.012(13)
C21 0.084(11) 0.101(13) 0.167(18) -0.057(12) 0.069(12) -0.004(10)
C23 0.144(17) 0.134(17) 0.25(3) -0.025(16) 0.154(19) -0.010(13)
C24 0.19(2) 0.19(2) 0.134(18) 0.088(16) 0.136(17) 0.111(18)
C26 0.20(2) 0.081(13) 0.147(19) -0.094(13) 0.094(16) -0.071(12)
C28 0.54(5) 0.107(18) 0.19(3) -0.086(19) 0.22(3) -0.09(3)
C31 0.126(13) 0.077(11) 0.076(12) 0.036(9) 0.029(10) 0.034(10)
C32 0.065(10) 0.178(18) 0.115(16) -0.004(14) 0.050(11) -0.011(11)
C33 0.077(10) 0.071(10) 0.066(11) 0.007(8) 0.028(9) 0.016(8)
C34 0.106(14) 0.22(2) 0.16(2) -0.001(18) 0.079(15) -0.004(15)
C35 0.26(3) 0.119(16) 0.110(17) -0.058(14) 0.101(18) -0.012(16)
C41 0.118(13) 0.062(10) 0.090(14) 0.017(10) 0.000(11) -0.027(9)
C42 0.18(2) 0.168(19) 0.099(16) 0.019(14) 0.104(16) 0.054(16)
C43 0.55(5) 0.14(2) 0.081(17) 0.006(15) 0.10(2) -0.14(3)
C44 0.113(13) 0.073(11) 0.096(14) -0.002(10) 0.032(11) -0.013(10)
C46 0.133(16) 0.22(2) 0.051(12) 0.031(14) -0.002(11) -0.001(16)
C301 0.045(9) 0.041(9) 0.096(13) 0.011(9) 0.007(9) -0.031(7)
C302 0.036(8) 0.056(10) 0.153(18) -0.030(11) 0.008(10) 0.009(8)
C303 0.099(15) 0.109(17) 0.106(17) -0.032(14) 0.011(14) 0.015(13)
C304 0.061(11) 0.069(13) 0.112(17) -0.042(12) -0.013(12) 0.021(9)
C305 0.115(15) 0.079(13) 0.091(14) 0.010(12) 0.005(12) -0.012(12)
C306 0.080(12) 0.040(10) 0.137(18) -0.037(11) 0.023(12) -0.029(9)
C311 0.048(9) 0.053(9) 0.070(12) -0.022(8) 0.012(8) 0.004(7)
C312 0.040(8) 0.060(10) 0.151(17) -0.021(11) -0.020(10) -0.030(8)
C313 0.049(11) 0.063(12) 0.15(2) -0.024(13) -0.016(12) -0.016(9)
C314 0.122(19) 0.074(15) 0.12(2) -0.027(14) 0.003(15) 0.012(13)
C315 0.18(2) 0.091(16) 0.096(18) 0.011(13) 0.036(17) 0.030(16)
C316 0.110(15) 0.082(13) 0.092(16) -0.019(12) 0.008(13) -0.029(10)
N1 0.086(11) 0.076(9) 0.171(16) 0.012(10) 0.075(11) -0.002(8)
P1 0.053(2) 0.047(2) 0.065(3) 0.004(2) 0.011(2) -0.0058(18)
P2 0.082(3) 0.049(2) 0.085(3) -0.008(2) 0.039(2) 0.001(2)
P3 0.051(2) 0.067(3) 0.051(2) -0.002(2) 0.0186(19) -0.0062(19)
P4 0.069(2) 0.057(2) 0.051(2) 0.004(2) 0.024(2) -0.004(2)
Fe1 0.0449(10) 0.0376(10) 0.0467(11) -0.0047(9) 0.0139(8) -0.0096(9)
Br1 0.1385(18) 0.1141(17) 0.1328(19) -0.0096(14) 0.0292(15) -0.0315(14)

loop_
_geom_bond_atom_site_label_1
_geom_bond_atom_site_label_2
_geom_bond_distance
_geom_bond_site_symmetry_2
_geom_bond_publ_flag
C1 C2 1.192(14) . ?
C1 Fe1 1.877(11) . ?
C2 C3 1.540(16) . ?
C3 C4 1.48(2) . ?
C3 C301 1.504(17) . ?
C3 C311 1.509(18) . ?
C4 N1 1.118(17) . ?
C11 C15 1.486(18) . ?
C11 P1 1.826(15) . ?
C12 C14 1.45(2) . ?
C12 P1 1.850(14) . ?
C13 C31 1.521(18) . ?
C13 P1 1.803(15) . ?
C21 C23 1.479(17) . ?
C21 P2 1.834(14) . ?
C24 C42 1.39(2) . ?
C24 P2 1.820(16) . ?
C26 C28 1.20(2) . ?
C26 P2 1.822(15) . ?
C31 P3 1.801(14) . ?
C32 C34 1.512(19) . ?
C32 P3 1.857(14) . ?
C33 C35 1.465(17) . ?
C33 P3 1.871(13) . ?
C41 C43 1.38(2) . ?
C41 P4 1.841(13) . ?
C42 P4 1.819(15) . ?
C44 C46 1.478(18) . ?
C44 P4 1.899(15) . ?
C301 C302 1.285(18) . ?
C301 C306 1.32(2) . ?
C302 C303 1.36(2) . ?
C303 C304 1.36(2) . ?
C304 C305 1.38(2) . ?
C305 C306 1.46(2) . ?
C311 C316 1.40(2) . ?
C311 C312 1.405(16) . ?
C312 C313 1.31(2) . ?
C313 C314 1.37(2) . ?
C314 C315 1.38(2) . ?
C315 C316 1.35(2) . ?
P1 Fe1 2.246(4) . ?
P2 Fe1 2.227(4) . ?
P3 Fe1 2.240(4) . ?
P4 Fe1 2.242(4) . ?
Fe1 Br1 2.527(3) . ?
